data_4117237
loop_
_publ_author_name
'Ross S. Forgan'
'Ronald A. Smaldone'
'Jeremiah J. Gassensmith'
'Hiroyasu Furukawa'
'David B. Cordes'
'Qiaowei Li'
'Christopher E. Wilmer'
'Youssry Y. Botros'
'Randall Q. Snurr'
'Alexandra M. Z. Slawin'
'J. Fraser Stoddart'

_publ_section_title
;
 Nanoporous Carbohydrate Metal-Organic Frameworks
;
_journal_name_full 'Journal of the American Chemical Society'
_journal_page_first 406
_journal_page_last 417
_journal_paper_doi 10.1021/ja208224f
_journal_volume 134
_journal_year 2012
_chemical_absolute_configuration rmad
_chemical_formula_moiety 'C24 H40 Cs O20, H O, C H4 O'
_chemical_formula_sum 'C25 H45 Cs O22'
_chemical_formula_weight 830.52
_chemical_name_systematic
;
  ?
;
_space_group_IT_number 79
_symmetry_cell_setting tetragonal
_symmetry_space_group_name_Hall 'I 4'
_symmetry_space_group_name_H-M 'I 4'
_atom_sites_solution_hydrogens geom
_atom_sites_solution_primary direct
_atom_sites_solution_secondary difmap
_audit_creation_method SHELXL-97
_cell_angle_alpha 90.00
_cell_angle_beta 90.00
_cell_angle_gamma 90.00
_cell_formula_units_Z 8
_cell_length_a 24.136(6)
_cell_length_b 24.136(6)
_cell_length_c 15.454(4)
_cell_measurement_reflns_used 13488
_cell_measurement_temperature 93(2)
_cell_measurement_theta_max 27.8984
_cell_measurement_theta_min 2.3868
_cell_volume 9003(4)
_computing_cell_refinement 'CrystalClear (Rigaku Corp., 2004)'
_computing_data_collection 'CrystalClear (Rigaku Corp., 2004)'
_computing_data_reduction 'CrystalClear (Rigaku Corp., 2004)'
_computing_molecular_graphics 'Bruker SHELXTL'
_computing_publication_material 'Bruker SHELXTL'
_computing_structure_refinement 'SHELXL-97 (Sheldrick, 1997)'
_computing_structure_solution 'SIR2004 (Burla et al.,  2005)'
_diffrn_ambient_temperature 93(2)
_diffrn_measured_fraction_theta_full 0.995
_diffrn_measured_fraction_theta_max 0.995
_diffrn_measurement_device_type CCD
_diffrn_measurement_method '\w scans'
_diffrn_radiation_detector
; 
Saturn70 (2x2 bin mode) 
;
_diffrn_radiation_monochromator confocal
_diffrn_radiation_source 'rotating anode'
_diffrn_radiation_type MoK\a
_diffrn_radiation_wavelength 0.71073
_diffrn_reflns_av_R_equivalents 0.0615
_diffrn_reflns_av_sigmaI/netI 0.0304
_diffrn_reflns_limit_h_max 29
_diffrn_reflns_limit_h_min -29
_diffrn_reflns_limit_k_max 29
_diffrn_reflns_limit_k_min -27
_diffrn_reflns_limit_l_max 17
_diffrn_reflns_limit_l_min -18
_diffrn_reflns_number 42847
_diffrn_reflns_theta_full 25.00
_diffrn_reflns_theta_max 25.33
_diffrn_reflns_theta_min 2.39
_exptl_absorpt_coefficient_mu 0.890
_exptl_absorpt_correction_T_max 1.0000
_exptl_absorpt_correction_T_min 0.8318
_exptl_absorpt_correction_type multi-scan
_exptl_absorpt_process_details 'Jacobson, R. (1998) Private communication'
_exptl_crystal_colour Colorless
_exptl_crystal_density_diffrn 1.226
_exptl_crystal_description Prism
_exptl_crystal_F_000 3408
_exptl_crystal_size_max 0.3000
_exptl_crystal_size_mid 0.3000
_exptl_crystal_size_min 0.2000
_refine_diff_density_max 2.381
_refine_diff_density_min -0.862
_refine_diff_density_rms 0.196
_refine_ls_abs_structure_details 'Flack H D (1983), Acta Cryst. A39, 876-881'
_refine_ls_abs_structure_Flack 0.13(3)
_refine_ls_extinction_method none
_refine_ls_goodness_of_fit_ref 1.120
_refine_ls_hydrogen_treatment constr
_refine_ls_matrix_type full
_refine_ls_number_parameters 426
_refine_ls_number_reflns 7891
_refine_ls_number_restraints 1
_refine_ls_restrained_S_all 1.119
_refine_ls_R_factor_all 0.0799
_refine_ls_R_factor_gt 0.0799
_refine_ls_shift/su_max 0.000
_refine_ls_shift/su_mean 0.000
_refine_ls_structure_factor_coef Fsqd
_refine_ls_weighting_details 'calc w=1/[\s^2^(Fo^2^)+(0.1452P)^2^+81.8724P] where P=(Fo^2^+2Fc^2^)/3'
_refine_ls_weighting_scheme calc
_refine_ls_wR_factor_gt 0.2377
_refine_ls_wR_factor_ref 0.2378
_reflns_number_gt 7870
_reflns_number_total 7891
_reflns_threshold_expression >2sigma(I)
_cod_data_source_file ja208224f_si_003.cif
_cod_data_source_block CD-MOF-4
_cod_database_code 4117237

loop_
_symmetry_equiv_pos_as_xyz
'x, y, z'
'-x, -y, z'
'-y, x, z'
'y, -x, z'
'x+1/2, y+1/2, z+1/2'
'-x+1/2, -y+1/2, z+1/2'
'-y+1/2, x+1/2, z+1/2'
'y+1/2, -x+1/2, z+1/2'

loop_
_atom_site_label
_atom_site_type_symbol
_atom_site_fract_x
_atom_site_fract_y
_atom_site_fract_z
_atom_site_U_iso_or_equiv
_atom_site_adp_type
_atom_site_occupancy
_atom_site_symmetry_multiplicity
_atom_site_calc_flag
_atom_site_refinement_flags
Cs1 Cs 0.66817(2) 0.83089(2) 1.38517(7) 0.0416(2) Uani 1 1 d .
O1 O 0.7482(2) 0.6553(2) 1.0456(4) 0.0280(12) Uani 1 1 d .
O2 O 0.7463(3) 0.6125(2) 1.2735(4) 0.0323(13) Uani 1 1 d .
H2 H 0.7745 0.6289 1.3111 0.048 Uiso 1 1 calc R
O3 O 0.6527(3) 0.6908(3) 1.2647(4) 0.0390(15) Uani 1 1 d .
H3 H 0.6537 0.6658 1.3146 0.059 Uiso 1 1 calc R
O4 O 0.6108(2) 0.7095(2) 1.0986(4) 0.0307(12) Uani 1 1 d .
O6 O 0.7231(3) 0.7511(3) 0.9585(4) 0.0404(15) Uani 1 1 d .
H6 H 0.7211 0.7729 0.9051 0.061 Uiso 1 1 calc R
O11 O 0.5612(3) 0.7641(3) 1.0055(4) 0.0358(14) Uani 1 1 d .
O13 O 0.4834(2) 0.7907(2) 1.2435(4) 0.0306(12) Uani 1 1 d .
H13 H 0.4487 0.7711 1.2558 0.046 Uiso 1 1 calc R
O14 O 0.4296(2) 0.7286(2) 1.1076(4) 0.0280(12) Uani 1 1 d .
O15 O 0.6029(3) 0.7917(3) 1.2294(5) 0.0368(14) Uani 1 1 d .
H15A H 0.6185 0.7545 1.2369 0.055 Uiso 1 1 calc R
O16 O 0.5045(7) 0.7111(6) 0.8641(8) 0.109(4) Uani 1 1 d .
H16 H 0.5408 0.7283 0.8542 0.163 Uiso 1 1 calc R
O21 O 0.7477(2) 1.1183(2) 1.0240(4) 0.0291(12) Uani 1 1 d .
O22 O 0.7470(3) 1.1541(3) 1.2526(4) 0.0363(14) Uani 1 1 d .
H22 H 0.7150 1.1626 1.2893 0.054 Uiso 1 1 calc R
O23 O 0.7074(3) 1.0395(3) 1.2526(5) 0.0458(16) Uani 1 1 d .
H23 H 0.6777 1.0179 1.2257 0.069 Uiso 1 1 calc R
O24 O 0.7534(2) 0.9782(2) 1.1149(4) 0.0285(12) Uani 1 1 d .
O26 O 0.7048(3) 1.0363(3) 0.9152(4) 0.0450(16) Uani 1 1 d .
H26 H 0.7022 1.0204 0.8569 0.068 Uiso 1 1 calc R
O31 O 0.7460(2) 0.9080(3) 1.0101(4) 0.0313(13) Uani 1 1 d .
O32 O 0.6902(3) 0.9179(3) 1.2294(5) 0.0477(18) Uani 1 1 d .
H32A H 0.6837 0.9573 1.2177 0.072 Uiso 1 1 calc R
O33 O 0.7569(3) 0.8199(3) 1.2385(4) 0.0379(15) Uani 1 1 d .
H33A H 0.7679 0.7843 1.2133 0.057 Uiso 1 1 calc R
O34 O 0.8454(2) 0.8158(2) 1.1168(4) 0.0271(12) Uani 1 1 d .
O36 O 0.8322(3) 0.9043(3) 0.8818(6) 0.0495(16) Uani 1 1 d .
H36 H 0.8033 0.9002 0.8378 0.074 Uiso 1 1 calc R
O41 O 0.8199(3) 0.6646(3) 1.3580(4) 0.0381(16) Uani 1 1 d .
C1 C 0.7563(3) 0.6203(3) 1.1192(5) 0.0256(16) Uani 1 1 d .
H1 H 0.7968 0.6124 1.1247 0.031 Uiso 1 1 calc R
C2 C 0.7372(3) 0.6477(4) 1.2011(6) 0.0287(17) Uani 1 1 d .
H2A H 0.7589 0.6826 1.2095 0.034 Uiso 1 1 calc R
C3 C 0.6749(4) 0.6630(3) 1.1902(5) 0.0276(17) Uani 1 1 d .
H3A H 0.6532 0.6283 1.1802 0.033 Uiso 1 1 calc R
C4 C 0.6684(3) 0.7000(3) 1.1128(6) 0.0270(17) Uani 1 1 d .
H4 H 0.6884 0.7358 1.1219 0.032 Uiso 1 1 calc R
C5 C 0.6914(3) 0.6696(3) 1.0331(5) 0.0275(16) Uani 1 1 d .
H5 H 0.6694 0.6350 1.0237 0.033 Uiso 1 1 calc R
C6 C 0.6891(4) 0.7048(4) 0.9511(5) 0.0325(18) Uani 1 1 d .
H6A H 0.7010 0.6823 0.9010 0.039 Uiso 1 1 calc R
H6B H 0.6504 0.7169 0.9407 0.039 Uiso 1 1 calc R
C11 C 0.5952(3) 0.7648(3) 1.0794(5) 0.0263(16) Uani 1 1 d .
H11 H 0.6295 0.7864 1.0657 0.032 Uiso 1 1 calc R
C12 C 0.5667(3) 0.7919(3) 1.1563(6) 0.0280(17) Uani 1 1 d .
H12 H 0.5582 0.8313 1.1410 0.034 Uiso 1 1 calc R
C13 C 0.5129(3) 0.7623(3) 1.1754(5) 0.0228(15) Uani 1 1 d .
H13A H 0.5209 0.7234 1.1939 0.027 Uiso 1 1 calc R
C14 C 0.4776(3) 0.7615(3) 1.0927(5) 0.0254(16) Uani 1 1 d .
H14 H 0.4664 0.8001 1.0768 0.030 Uiso 1 1 calc R
C15 C 0.5111(4) 0.7351(4) 1.0178(6) 0.0357(19) Uani 1 1 d .
H15 H 0.5192 0.6954 1.0316 0.043 Uiso 1 1 calc R
C16 C 0.4773(5) 0.7385(6) 0.9328(7) 0.055(3) Uani 1 1 d .
H16A H 0.4405 0.7216 0.9419 0.066 Uiso 1 1 calc R
H16B H 0.4717 0.7779 0.9173 0.066 Uiso 1 1 calc R
C21 C 0.7576(3) 1.1503(3) 1.0992(6) 0.0260(16) Uani 1 1 d .
H21 H 0.7424 1.1883 1.0898 0.031 Uiso 1 1 calc R
C22 C 0.7291(4) 1.1246(3) 1.1784(6) 0.0291(17) Uani 1 1 d .
H22A H 0.6881 1.1295 1.1722 0.035 Uiso 1 1 calc R
C23 C 0.7415(4) 1.0632(3) 1.1868(6) 0.0289(17) Uani 1 1 d .
H23A H 0.7811 1.0590 1.2049 0.035 Uiso 1 1 calc R
C24 C 0.7340(3) 1.0337(3) 1.1025(5) 0.0257(16) Uani 1 1 d .
H24 H 0.6938 1.0331 1.0870 0.031 Uiso 1 1 calc R
C25 C 0.7667(3) 1.0627(3) 1.0307(6) 0.0301(17) Uani 1 1 d .
H25 H 0.8068 1.0632 1.0472 0.036 Uiso 1 1 calc R
C26 C 0.7615(4) 1.0386(4) 0.9410(6) 0.037(2) Uani 1 1 d .
H26A H 0.7826 1.0616 0.8996 0.045 Uiso 1 1 calc R
H26B H 0.7774 1.0008 0.9403 0.045 Uiso 1 1 calc R
C31 C 0.7224(4) 0.9329(4) 1.0837(7) 0.0343(19) Uani 1 1 d .
H31 H 0.6851 0.9473 1.0667 0.041 Uiso 1 1 calc R
C32 C 0.7141(4) 0.8930(4) 1.1563(6) 0.0337(19) Uani 1 1 d .
H32 H 0.6874 0.8642 1.1354 0.040 Uiso 1 1 calc R
C33 C 0.7681(4) 0.8633(3) 1.1783(5) 0.0277(16) Uani 1 1 d .
H33 H 0.7946 0.8903 1.2048 0.033 Uiso 1 1 calc R
C34 C 0.7931(3) 0.8399(3) 1.0959(6) 0.0293(17) Uani 1 1 d .
H34 H 0.7680 0.8107 1.0719 0.035 Uiso 1 1 calc R
C35 C 0.7999(3) 0.8863(3) 1.0296(6) 0.0285(16) Uani 1 1 d .
H35 H 0.8240 0.9162 1.0538 0.034 Uiso 1 1 calc R
C36 C 0.8244(4) 0.8645(4) 0.9471(6) 0.037(2) Uani 1 1 d .
H36A H 0.8607 0.8473 0.9605 0.044 Uiso 1 1 calc R
H36B H 0.7999 0.8349 0.9244 0.044 Uiso 1 1 calc R
C41 C 0.8611(4) 0.6306(5) 1.3931(8) 0.049(2) Uani 1 1 d .
H41A H 0.8968 0.6395 1.3664 0.073 Uiso 1 1 calc R
H41B H 0.8519 0.5917 1.3820 0.073 Uiso 1 1 calc R
H41C H 0.8633 0.6368 1.4557 0.073 Uiso 1 1 calc R

loop_
_atom_site_aniso_label
_atom_site_aniso_U_11
_atom_site_aniso_U_22
_atom_site_aniso_U_33
_atom_site_aniso_U_23
_atom_site_aniso_U_13
_atom_site_aniso_U_12
Cs1 0.0406(3) 0.0603(4) 0.0240(3) 0.0067(3) -0.0036(3) -0.0148(2)
O1 0.032(3) 0.025(3) 0.027(3) 0.006(2) 0.003(2) 0.000(2)
O2 0.050(4) 0.028(3) 0.018(3) 0.000(2) 0.002(3) 0.011(3)
O3 0.052(4) 0.041(3) 0.024(3) -0.003(3) 0.005(3) 0.016(3)
O4 0.027(3) 0.031(3) 0.034(3) 0.005(2) 0.008(2) -0.001(2)
O6 0.054(4) 0.034(3) 0.034(4) 0.014(3) -0.008(3) -0.004(3)
O11 0.030(3) 0.060(4) 0.018(3) 0.008(3) 0.004(2) -0.008(3)
O13 0.029(3) 0.036(3) 0.026(3) -0.008(2) 0.000(2) 0.002(2)
O14 0.027(3) 0.032(3) 0.025(3) 0.003(2) -0.003(2) 0.000(2)
O15 0.032(3) 0.038(3) 0.041(4) -0.007(3) -0.012(3) -0.006(2)
O16 0.140(11) 0.119(10) 0.067(9) 0.005(7) -0.004(7) -0.032(9)
O21 0.037(3) 0.028(3) 0.022(3) 0.003(2) -0.004(2) -0.007(2)
O22 0.034(3) 0.045(3) 0.029(4) -0.014(3) 0.008(3) -0.008(3)
O23 0.062(4) 0.047(4) 0.029(4) 0.005(3) 0.004(3) -0.005(3)
O24 0.033(3) 0.022(3) 0.030(3) 0.005(2) 0.000(2) -0.001(2)
O26 0.057(4) 0.054(4) 0.024(3) -0.007(3) -0.009(3) 0.004(3)
O31 0.033(3) 0.032(3) 0.029(4) -0.005(2) -0.007(2) -0.004(2)
O32 0.052(4) 0.040(4) 0.051(5) 0.003(3) 0.029(3) 0.009(3)
O33 0.049(4) 0.037(3) 0.028(4) 0.010(3) 0.016(3) 0.008(3)
O34 0.030(3) 0.027(3) 0.024(3) 0.002(2) 0.000(2) 0.000(2)
O36 0.047(3) 0.075(4) 0.026(3) 0.025(4) -0.004(4) -0.007(3)
O41 0.054(4) 0.038(3) 0.022(4) 0.004(2) 0.002(3) -0.001(3)
C1 0.032(4) 0.028(4) 0.017(4) 0.010(3) -0.004(3) -0.002(3)
C2 0.028(4) 0.033(4) 0.025(4) 0.005(3) 0.001(3) 0.009(3)
C3 0.035(4) 0.030(4) 0.018(4) 0.000(3) -0.001(3) 0.006(3)
C4 0.033(4) 0.023(3) 0.025(5) -0.006(3) 0.005(3) -0.003(3)
C5 0.037(4) 0.025(4) 0.020(4) 0.002(3) 0.000(3) 0.006(3)
C6 0.045(5) 0.041(5) 0.011(4) 0.004(3) -0.002(3) 0.000(4)
C11 0.023(4) 0.029(4) 0.026(4) 0.006(3) 0.001(3) 0.001(3)
C12 0.021(3) 0.032(4) 0.032(5) 0.001(3) 0.002(3) 0.003(3)
C13 0.018(3) 0.029(4) 0.022(4) -0.004(3) 0.003(3) -0.003(3)
C14 0.027(4) 0.028(4) 0.021(4) 0.004(3) 0.004(3) -0.002(3)
C15 0.037(4) 0.053(5) 0.018(4) -0.003(4) 0.006(3) -0.003(4)
C16 0.043(6) 0.096(9) 0.026(6) 0.000(5) 0.008(4) -0.013(6)
C21 0.024(3) 0.028(4) 0.026(4) -0.006(3) -0.005(3) -0.001(3)
C22 0.035(4) 0.028(4) 0.024(4) -0.009(3) 0.005(3) 0.001(3)
C23 0.036(4) 0.020(4) 0.030(5) 0.000(3) -0.003(3) -0.003(3)
C24 0.033(4) 0.019(4) 0.025(4) 0.000(3) -0.003(3) 0.003(3)
C25 0.028(4) 0.032(4) 0.030(5) 0.004(3) -0.004(3) -0.001(3)
C26 0.052(5) 0.037(5) 0.023(4) 0.006(3) 0.006(4) 0.009(4)
C31 0.029(4) 0.030(4) 0.044(5) 0.005(4) -0.010(4) 0.001(3)
C32 0.033(4) 0.031(4) 0.037(5) -0.007(3) 0.006(4) 0.005(3)
C33 0.036(4) 0.028(4) 0.019(4) 0.005(3) -0.001(3) 0.003(3)
C34 0.022(4) 0.030(4) 0.036(5) 0.002(3) 0.011(3) 0.003(3)
C35 0.036(4) 0.027(4) 0.023(4) 0.004(3) -0.005(3) 0.001(3)
C36 0.042(5) 0.041(5) 0.027(5) 0.006(4) 0.004(4) 0.015(4)
C41 0.038(4) 0.069(6) 0.039(6) 0.001(6) 0.004(5) 0.004(4)

loop_
_atom_type_symbol
_atom_type_description
_atom_type_scat_dispersion_real
_atom_type_scat_dispersion_imag
_atom_type_scat_source
C C 0.0033 0.0016 'International Tables Vol C Tables 4.2.6.8 and 6.1.1.4'
H H 0.0000 0.0000 'International Tables Vol C Tables 4.2.6.8 and 6.1.1.4'
O O 0.0106 0.0060 'International Tables Vol C Tables 4.2.6.8 and 6.1.1.4'
Cs Cs -0.3680 2.1192 'International Tables Vol C Tables 4.2.6.8 and 6.1.1.4'

loop_
_geom_angle_atom_site_label_1
_geom_angle_atom_site_label_2
_geom_angle_atom_site_label_3
_geom_angle
_geom_angle_site_symmetry_1
_geom_angle_site_symmetry_3
O15 Cs1 O21 99.03(17) . 8_465
O15 Cs1 O33 75.76(19) . .
O21 Cs1 O33 135.53(16) 8_465 .
O15 Cs1 O1 166.44(16) . 6_665
O21 Cs1 O1 76.92(16) 8_465 6_665
O33 Cs1 O1 97.90(17) . 6_665
O15 Cs1 O32 72.4(2) . .
O21 Cs1 O32 166.66(18) 8_465 .
O33 Cs1 O32 53.44(16) . .
O1 Cs1 O32 113.76(19) 6_665 .
O15 Cs1 O26 62.15(18) . 8_465
O21 Cs1 O26 51.38(16) 8_465 8_465
O33 Cs1 O26 137.17(19) . 8_465
O1 Cs1 O26 121.31(16) 6_665 8_465
O32 Cs1 O26 115.35(19) . 8_465
O15 Cs1 O6 118.27(16) . 6_665
O21 Cs1 O6 73.71(15) 8_465 6_665
O33 Cs1 O6 70.80(17) . 6_665
O1 Cs1 O6 48.22(14) 6_665 6_665
O32 Cs1 O6 119.18(17) . 6_665
O26 Cs1 O6 121.93(17) 8_465 6_665
O15 Cs1 C6 129.14(18) . 6_665
O21 Cs1 C6 91.61(17) 8_465 6_665
O33 Cs1 C6 62.72(18) . 6_665
O1 Cs1 C6 39.29(16) 6_665 6_665
O32 Cs1 C6 101.7(2) . 6_665
O26 Cs1 C6 142.43(18) 8_465 6_665
O6 Cs1 C6 22.10(18) 6_665 6_665
C5 O1 C1 112.5(6) . .
C5 O1 Cs1 118.3(5) . 6_664
C1 O1 Cs1 126.1(5) . 6_664
C2 O2 H2 109.5 . .
C3 O3 H3 109.5 . .
C11 O4 C4 116.2(6) . .
C6 O6 Cs1 87.8(5) . 6_664
C6 O6 H6 109.5 . .
Cs1 O6 H6 94.0 6_664 .
C11 O11 C15 113.4(6) . .
C13 O13 H13 109.5 . .
C1 O14 C14 117.3(6) 3_655 .
C12 O15 Cs1 161.0(5) . .
C12 O15 H15A 109.5 . .
Cs1 O15 H15A 89.5 . .
C16 O16 H16 109.5 . .
C21 O21 C25 113.6(6) . .
C21 O21 Cs1 117.3(4) . 7_654
C25 O21 Cs1 127.8(5) . 7_654
C22 O22 H22 109.5 . .
C23 O23 H23 109.5 . .
C31 O24 C24 120.4(6) . .
C26 O26 Cs1 104.5(5) . 7_654
C26 O26 H26 109.5 . .
Cs1 O26 H26 103.2 7_654 .
C31 O31 C35 110.8(6) . .
C32 O32 Cs1 112.8(5) . .
C32 O32 H32A 109.5 . .
Cs1 O32 H32A 137.7 . .
C33 O33 Cs1 122.7(5) . .
C33 O33 H33A 109.5 . .
Cs1 O33 H33A 123.2 . .
C34 O34 C21 114.8(6) . 3_755
C36 O36 H36 109.5 . .
O14 C1 O1 110.1(6) 4_565 .
O14 C1 C2 110.1(7) 4_565 .
O1 C1 C2 111.7(6) . .
O14 C1 H1 108.3 4_565 .
O1 C1 H1 108.3 . .
C2 C1 H1 108.3 . .
O2 C2 C1 110.7(6) . .
O2 C2 C3 112.1(7) . .
C1 C2 C3 108.0(7) . .
O2 C2 H2A 108.6 . .
C1 C2 H2A 108.6 . .
C3 C2 H2A 108.6 . .
O3 C3 C4 108.8(6) . .
O3 C3 C2 112.5(7) . .
C4 C3 C2 109.1(7) . .
O3 C3 H3A 108.8 . .
C4 C3 H3A 108.8 . .
C2 C3 H3A 108.8 . .
O4 C4 C3 108.6(7) . .
O4 C4 C5 107.8(7) . .
C3 C4 C5 108.5(6) . .
O4 C4 H4 110.6 . .
C3 C4 H4 110.6 . .
C5 C4 H4 110.6 . .
O1 C5 C6 106.4(7) . .
O1 C5 C4 110.7(7) . .
C6 C5 C4 112.8(7) . .
O1 C5 H5 109.0 . .
C6 C5 H5 109.0 . .
C4 C5 H5 109.0 . .
O6 C6 C5 110.9(7) . .
O6 C6 Cs1 70.1(5) . 6_664
C5 C6 Cs1 93.7(5) . 6_664
O6 C6 H6A 109.5 . .
C5 C6 H6A 109.5 . .
Cs1 C6 H6A 52.0 6_664 .
O6 C6 H6B 109.5 . .
C5 C6 H6B 109.5 . .
Cs1 C6 H6B 154.4 6_664 .
H6A C6 H6B 108.0 . .
O11 C11 O4 108.3(7) . .
O11 C11 C12 112.0(7) . .
O4 C11 C12 111.2(6) . .
O11 C11 H11 108.4 . .
O4 C11 H11 108.4 . .
C12 C11 H11 108.4 . .
O15 C12 C13 111.7(7) . .
O15 C12 C11 109.8(6) . .
C13 C12 C11 109.7(7) . .
O15 C12 H12 108.5 . .
C13 C12 H12 108.5 . .
C11 C12 H12 108.5 . .
O13 C13 C12 110.0(6) . .
O13 C13 C14 109.9(6) . .
C12 C13 C14 108.7(7) . .
O13 C13 H13A 109.4 . .
C12 C13 H13A 109.4 . .
C14 C13 H13A 109.4 . .
O14 C14 C13 108.9(6) . .
O14 C14 C15 108.5(7) . .
C13 C14 C15 109.8(6) . .
O14 C14 H14 109.9 . .
C13 C14 H14 109.9 . .
C15 C14 H14 109.9 . .
O11 C15 C16 108.1(7) . .
O11 C15 C14 110.1(7) . .
C16 C15 C14 109.7(8) . .
O11 C15 H15 109.6 . .
C16 C15 H15 109.6 . .
C14 C15 H15 109.6 . .
O16 C16 C15 111.6(10) . .
O16 C16 H16A 109.3 . .
C15 C16 H16A 109.3 . .
O16 C16 H16B 109.3 . .
C15 C16 H16B 109.3 . .
H16A C16 H16B 108.0 . .
O21 C21 O34 111.2(6) . 4_575
O21 C21 C22 111.0(6) . .
O34 C21 C22 108.5(7) 4_575 .
O21 C21 H21 108.7 . .
O34 C21 H21 108.7 4_575 .
C22 C21 H21 108.7 . .
O22 C22 C23 111.1(7) . .
O22 C22 C21 107.8(6) . .
C23 C22 C21 112.0(7) . .
O22 C22 H22A 108.6 . .
C23 C22 H22A 108.6 . .
C21 C22 H22A 108.6 . .
O23 C23 C24 111.1(7) . .
O23 C23 C22 109.8(7) . .
C24 C23 C22 111.4(7) . .
O23 C23 H23A 108.1 . .
C24 C23 H23A 108.1 . .
C22 C23 H23A 108.1 . .
O24 C24 C23 106.8(6) . .
O24 C24 C25 110.8(7) . .
C23 C24 C25 110.6(7) . .
O24 C24 H24 109.5 . .
C23 C24 H24 109.5 . .
C25 C24 H24 109.5 . .
O21 C25 C26 105.8(7) . .
O21 C25 C24 108.5(7) . .
C26 C25 C24 116.4(7) . .
O21 C25 H25 108.6 . .
C26 C25 H25 108.6 . .
C24 C25 H25 108.6 . .
O26 C26 C25 110.7(7) . .
O26 C26 H26A 109.5 . .
C25 C26 H26A 109.5 . .
O26 C26 H26B 109.5 . .
C25 C26 H26B 109.5 . .
H26A C26 H26B 108.1 . .
O31 C31 O24 113.1(7) . .
O31 C31 C32 112.7(7) . .
O24 C31 C32 108.4(8) . .
O31 C31 H31 107.5 . .
O24 C31 H31 107.5 . .
C32 C31 H31 107.5 . .
O32 C32 C31 112.5(7) . .
O32 C32 C33 111.8(8) . .
C31 C32 C33 110.9(7) . .
O32 C32 H32 107.1 . .
C31 C32 H32 107.1 . .
C33 C32 H32 107.1 . .
O33 C33 C34 110.5(7) . .
O33 C33 C32 109.2(7) . .
C34 C33 C32 109.0(7) . .
O33 C33 H33 109.4 . .
C34 C33 H33 109.4 . .
C32 C33 H33 109.4 . .
O34 C34 C33 108.2(7) . .
O34 C34 C35 110.9(6) . .
C33 C34 C35 109.5(7) . .
O34 C34 H34 109.4 . .
C33 C34 H34 109.4 . .
C35 C34 H34 109.4 . .
O31 C35 C36 107.9(7) . .
O31 C35 C34 108.2(7) . .
C36 C35 C34 110.8(7) . .
O31 C35 H35 110.0 . .
C36 C35 H35 110.0 . .
C34 C35 H35 110.0 . .
O36 C36 C35 115.0(8) . .
O36 C36 H36A 108.5 . .
C35 C36 H36A 108.5 . .
O36 C36 H36B 108.5 . .
C35 C36 H36B 108.5 . .
H36A C36 H36B 107.5 . .
O41 C41 H41A 109.5 . .
O41 C41 H41B 109.5 . .
H41A C41 H41B 109.5 . .
O41 C41 H41C 109.5 . .
H41A C41 H41C 109.5 . .
H41B C41 H41C 109.5 . .

loop_
_geom_bond_atom_site_label_1
_geom_bond_atom_site_label_2
_geom_bond_distance
_geom_bond_site_symmetry_2
Cs1 O15 3.029(6) .
Cs1 O21 3.107(6) 8_465
Cs1 O33 3.130(6) .
Cs1 O1 3.215(6) 6_665
Cs1 O32 3.239(7) .
Cs1 O26 3.330(8) 8_465
Cs1 O6 3.476(8) 6_665
Cs1 C6 3.695(10) 6_665
O1 C5 1.428(10) .
O1 C1 1.430(9) .
O1 Cs1 3.215(6) 6_664
O2 C2 1.421(10) .
O2 H2 0.9800 .
O3 C3 1.436(10) .
O3 H3 0.9800 .
O4 C11 1.418(10) .
O4 C4 1.426(10) .
O6 C6 1.391(11) .
O6 Cs1 3.476(7) 6_664
O6 H6 0.9800 .
O11 C11 1.407(10) .
O11 C15 1.411(11) .
O13 C13 1.443(10) .
O13 H13 0.9800 .
O14 C1 1.389(10) 3_655
O14 C14 1.423(9) .
O15 C12 1.428(10) .
O15 H15A 0.9800 .
O16 C16 1.413(18) .
O16 H16 0.9800 .
O21 C21 1.414(10) .
O21 C25 1.422(10) .
O21 Cs1 3.107(6) 7_654
O22 C22 1.418(10) .
O22 H22 0.9800 .
O23 C23 1.427(11) .
O23 H23 0.9800 .
O24 C31 1.408(10) .
O24 C24 1.434(9) .
O26 C26 1.426(13) .
O26 Cs1 3.330(7) 7_654
O26 H26 0.9800 .
O31 C31 1.408(12) .
O31 C35 1.433(10) .
O32 C32 1.404(11) .
O32 H32A 0.9800 .
O33 C33 1.426(10) .
O33 H33A 0.9800 .
O34 C34 1.427(10) .
O34 C21 1.436(9) 3_755
O36 C36 1.406(11) .
O36 H36 0.9800 .
O41 C41 1.398(13) .
C1 O14 1.389(10) 4_565
C1 C2 1.500(12) .
C1 H1 1.0000 .
C2 C3 1.558(11) .
C2 H2A 1.0000 .
C3 C4 1.501(12) .
C3 H3A 1.0000 .
C4 C5 1.536(11) .
C4 H4 1.0000 .
C5 C6 1.527(11) .
C5 H5 1.0000 .
C6 Cs1 3.696(10) 6_664
C6 H6A 0.9900 .
C6 H6B 0.9900 .
C11 C12 1.522(11) .
C11 H11 1.0000 .
C12 C13 1.512(10) .
C12 H12 1.0000 .
C13 C14 1.536(11) .
C13 H13A 1.0000 .
C14 C15 1.549(11) .
C14 H14 1.0000 .
C15 C16 1.547(14) .
C15 H15 1.0000 .
C16 H16A 0.9900 .
C16 H16B 0.9900 .
C21 O34 1.436(9) 4_575
C21 C22 1.535(12) .
C21 H21 1.0000 .
C22 C23 1.518(11) .
C22 H22A 1.0000 .
C23 C24 1.495(12) .
C23 H23A 1.0000 .
C24 C25 1.532(12) .
C24 H24 1.0000 .
C25 C26 1.509(13) .
C25 H25 1.0000 .
C26 H26A 0.9900 .
C26 H26B 0.9900 .
C31 C32 1.492(13) .
C31 H31 1.0000 .
C32 C33 1.527(12) .
C32 H32 1.0000 .
C33 C34 1.519(12) .
C33 H33 1.0000 .
C34 C35 1.526(11) .
C34 H34 1.0000 .
C35 C36 1.502(13) .
C35 H35 1.0000 .
C36 H36A 0.9900 .
C36 H36B 0.9900 .
C41 H41A 0.9800 .
C41 H41B 0.9800 .
C41 H41C 0.9800 .

loop_
_geom_hbond_atom_site_label_D
_geom_hbond_atom_site_label_H
_geom_hbond_atom_site_label_A
_geom_hbond_distance_DH
_geom_hbond_distance_HA
_geom_hbond_distance_DA
_geom_hbond_angle_DHA
_geom_hbond_site_symmetry_A
O2 H2 O41 0.98 1.57 2.537(10) 168.8 .
O3 H3 O36 0.98 2.01 2.946(11) 158.1 6_665
O6 H6 O41 0.98 1.94 2.762(9) 139.3 6_664
O13 H13 O2 0.98 1.62 2.593(8) 172.6 3_655
O15 H15A O3 0.98 1.80 2.769(9) 171.2 .
O16 H16 O23 0.98 2.21 2.747(15) 113.3 8_464
O22 H22 O41 0.98 1.67 2.647(9) 174.7 4_575
O23 H23 O32 0.98 2.43 2.984(10) 115.3 .
O26 H26 O13 0.98 1.98 2.946(9) 170.5 7_654
O32 H32A O23 0.98 2.13 2.984(10) 144.3 .
O33 H33A O22 0.98 2.17 2.785(9) 119.2 3_755
O36 H36 O2 0.98 1.58 2.560(10) 173.0 6_664

loop_
_geom_torsion_atom_site_label_1
_geom_torsion_atom_site_label_2
_geom_torsion_atom_site_label_3
_geom_torsion_atom_site_label_4
_geom_torsion
_geom_torsion_site_symmetry_1
_geom_torsion_site_symmetry_4
O21 Cs1 O15 C12 120.6(15) 8_465 .
O33 Cs1 O15 C12 -104.5(16) . .
O1 Cs1 O15 C12 -168.0(13) 6_665 .
O32 Cs1 O15 C12 -48.9(15) . .
O26 Cs1 O15 C12 83.6(16) 8_465 .
O6 Cs1 O15 C12 -163.1(15) 6_665 .
C6 Cs1 O15 C12 -139.8(15) 6_665 .
O15 Cs1 O32 C32 -59.7(6) . .
O21 Cs1 O32 C32 -111.0(8) 8_465 .
O33 Cs1 O32 C32 25.4(6) . .
O1 Cs1 O32 C32 107.4(6) 6_665 .
O26 Cs1 O32 C32 -105.8(6) 8_465 .
O6 Cs1 O32 C32 53.4(7) 6_665 .
C6 Cs1 O32 C32 67.9(6) 6_665 .
O15 Cs1 O33 C33 85.9(6) . .
O21 Cs1 O33 C33 174.4(5) 8_465 .
O1 Cs1 O33 C33 -106.3(6) 6_665 .
O32 Cs1 O33 C33 7.5(6) . .
O26 Cs1 O33 C33 96.6(6) 8_465 .
O6 Cs1 O33 C33 -146.8(7) 6_665 .
C6 Cs1 O33 C33 -124.3(7) 6_665 .
C5 O1 C1 O14 62.6(8) . 4_565
Cs1 O1 C1 O14 -96.8(7) 6_664 4_565
C5 O1 C1 C2 -60.0(8) . .
Cs1 O1 C1 C2 140.6(5) 6_664 .
O14 C1 C2 O2 58.2(9) 4_565 .
O1 C1 C2 O2 -179.2(6) . .
O14 C1 C2 C3 -64.9(8) 4_565 .
O1 C1 C2 C3 57.7(9) . .
O2 C2 C3 O3 59.2(9) . .
C1 C2 C3 O3 -178.6(6) . .
O2 C2 C3 C4 -179.9(7) . .
C1 C2 C3 C4 -57.7(8) . .
C11 O4 C4 C3 136.2(7) . .
C11 O4 C4 C5 -106.4(7) . .
O3 C3 C4 O4 -62.2(8) . .
C2 C3 C4 O4 174.6(6) . .
O3 C3 C4 C5 -179.1(7) . .
C2 C3 C4 C5 57.7(8) . .
C1 O1 C5 C6 -177.9(6) . .
Cs1 O1 C5 C6 -16.8(8) 6_664 .
C1 O1 C5 C4 59.2(8) . .
Cs1 O1 C5 C4 -139.6(5) 6_664 .
O4 C4 C5 O1 -175.9(6) . .
C3 C4 C5 O1 -58.4(8) . .
O4 C4 C5 C6 65.1(9) . .
C3 C4 C5 C6 -177.5(7) . .
Cs1 O6 C6 C5 86.3(6) 6_664 .
O1 C5 C6 O6 -57.2(9) . .
C4 C5 C6 O6 64.3(10) . .
O1 C5 C6 Cs1 12.8(6) . 6_664
C4 C5 C6 Cs1 134.3(6) . 6_664
C15 O11 C11 O4 63.2(9) . .
C15 O11 C11 C12 -59.8(9) . .
C4 O4 C11 O11 130.5(7) . .
C4 O4 C11 C12 -106.0(8) . .
Cs1 O15 C12 C13 -107.3(15) . .
Cs1 O15 C12 C11 130.7(14) . .
O11 C11 C12 O15 -179.9(6) . .
O4 C11 C12 O15 58.8(9) . .
O11 C11 C12 C13 57.0(9) . .
O4 C11 C12 C13 -64.4(8) . .
O15 C12 C13 O13 62.8(8) . .
C11 C12 C13 O13 -175.2(6) . .
O15 C12 C13 C14 -176.9(6) . .
C11 C12 C13 C14 -54.9(8) . .
C1 O14 C14 C13 105.0(7) 3_655 .
C1 O14 C14 C15 -135.6(7) 3_655 .
O13 C13 C14 O14 -65.8(8) . .
C12 C13 C14 O14 173.8(6) . .
O13 C13 C14 C15 175.6(6) . .
C12 C13 C14 C15 55.2(8) . .
C11 O11 C15 C16 178.9(8) . .
C11 O11 C15 C14 59.0(10) . .
O14 C14 C15 O11 -175.5(7) . .
C13 C14 C15 O11 -56.6(9) . .
O14 C14 C15 C16 65.7(10) . .
C13 C14 C15 C16 -175.4(8) . .
O11 C15 C16 O16 64.5(13) . .
C14 C15 C16 O16 -175.5(10) . .
C25 O21 C21 O34 61.7(8) . 4_575
Cs1 O21 C21 O34 -130.3(5) 7_654 4_575
C25 O21 C21 C22 -59.2(8) . .
Cs1 O21 C21 C22 108.9(6) 7_654 .
O21 C21 C22 O22 172.0(6) . .
O34 C21 C22 O22 49.5(8) 4_575 .
O21 C21 C22 C23 49.5(9) . .
O34 C21 C22 C23 -73.0(8) 4_575 .
O22 C22 C23 O23 68.6(9) . .
C21 C22 C23 O23 -170.9(7) . .
O22 C22 C23 C24 -167.9(7) . .
C21 C22 C23 C24 -47.4(9) . .
C31 O24 C24 C23 135.1(8) . .
C31 O24 C24 C25 -104.4(8) . .
O23 C23 C24 O24 -64.4(9) . .
C22 C23 C24 O24 172.8(7) . .
O23 C23 C24 C25 174.9(7) . .
C22 C23 C24 C25 52.2(9) . .
C21 O21 C25 C26 -170.8(7) . .
Cs1 O21 C25 C26 22.6(9) 7_654 .
C21 O21 C25 C24 63.6(8) . .
Cs1 O21 C25 C24 -103.0(7) 7_654 .
O24 C24 C25 O21 -177.2(6) . .
C23 C24 C25 O21 -59.0(8) . .
O24 C24 C25 C26 63.7(9) . .
C23 C24 C25 C26 -178.0(7) . .
Cs1 O26 C26 C25 70.1(7) 7_654 .
O21 C25 C26 O26 -64.4(9) . .
C24 C25 C26 O26 56.1(10) . .
C35 O31 C31 O24 61.6(9) . .
C35 O31 C31 C32 -61.8(9) . .
C24 O24 C31 O31 106.6(8) . .
C24 O24 C31 C32 -127.7(7) . .
Cs1 O32 C32 C31 178.1(5) . .
Cs1 O32 C32 C33 -56.3(8) . .
O31 C31 C32 O32 -179.7(7) . .
O24 C31 C32 O32 54.4(10) . .
O31 C31 C32 C33 54.2(9) . .
O24 C31 C32 C33 -71.7(9) . .
Cs1 O33 C33 C34 -156.3(5) . .
Cs1 O33 C33 C32 -36.4(9) . .
O32 C32 C33 O33 62.1(9) . .
C31 C32 C33 O33 -171.4(7) . .
O32 C32 C33 C34 -177.1(7) . .
C31 C32 C33 C34 -50.7(9) . .
C21 O34 C34 C33 119.3(7) 3_755 .
C21 O34 C34 C35 -120.7(7) 3_755 .
O33 C33 C34 O34 -64.1(8) . .
C32 C33 C34 O34 175.9(6) . .
O33 C33 C34 C35 175.0(7) . .
C32 C33 C34 C35 55.0(9) . .
C31 O31 C35 C36 -175.6(7) . .
C31 O31 C35 C34 64.5(8) . .
O34 C34 C35 O31 179.0(6) . .
C33 C34 C35 O31 -61.8(9) . .
O34 C34 C35 C36 60.9(9) . .
C33 C34 C35 C36 -179.9(7) . .
O31 C35 C36 O36 61.7(10) . .
C34 C35 C36 O36 179.9(7) . .
